data_4124256
loop_
_publ_author_name
'Adero, Philip O.'
'Furukawa, Takayuki'
'Huang, Min'
'Mukherjee, Debaraj'
'Retailleau, Pascal'
'Boh\'e, Luis'
'Crich, David'

_publ_section_title
;
 Cation Clock Reactions for the Determination of Relative Reaction
 Kinetics in Glycosylation Reactions: Applications to Gluco- and
 Mannopyranosyl Sulfoxide and Trichloroacetimidate Type Donors.
;
_journal_issue 32
_journal_name_full 'Journal of the American Chemical Society'
_journal_page_first 10336
_journal_page_last 10345
_journal_paper_doi 10.1021/jacs.5b06126
_journal_volume 137
_journal_year 2015
_chemical_formula_sum 'C31 H34 O5'
_chemical_formula_weight 486.58
_chemical_name_systematic
; 
 ? 
;
_space_group_IT_number 4
_symmetry_cell_setting monoclinic
_symmetry_space_group_name_Hall 'P 2yb'
_symmetry_space_group_name_H-M 'P 1 21 1'
_atom_sites_solution_hydrogens geom
_atom_sites_solution_primary direct
_atom_sites_solution_secondary difmap
_audit_creation_method SHELXL-97
_cell_angle_alpha 90.00
_cell_angle_beta 97.560(3)
_cell_angle_gamma 90.00
_cell_formula_units_Z 2
_cell_length_a 11.1588(6)
_cell_length_b 9.3746(6)
_cell_length_c 12.4312(7)
_cell_measurement_temperature 100(2)
_cell_volume 1289.12(13)
_computing_structure_refinement 'SHELXL-97 (Sheldrick, 2008)'
_computing_structure_solution 'SHELXS-97 (Sheldrick, 2008)'
_diffrn_ambient_temperature 100(2)
_diffrn_measured_fraction_theta_full 0.984
_diffrn_measured_fraction_theta_max 0.984
_diffrn_measurement_device_type 'Bruker D8'
_diffrn_radiation_monochromator graphite
_diffrn_radiation_source 'fine-focus sealed tube'
_diffrn_radiation_type MoK\a
_diffrn_radiation_wavelength 0.71073
_diffrn_reflns_av_R_equivalents 0.0299
_diffrn_reflns_av_sigmaI/netI 0.0328
_diffrn_reflns_limit_h_max 16
_diffrn_reflns_limit_h_min -15
_diffrn_reflns_limit_k_max 9
_diffrn_reflns_limit_k_min -13
_diffrn_reflns_limit_l_max 17
_diffrn_reflns_limit_l_min -18
_diffrn_reflns_number 29560
_diffrn_reflns_theta_full 31.73
_diffrn_reflns_theta_max 31.73
_diffrn_reflns_theta_min 1.65
_exptl_absorpt_coefficient_mu 0.084
_exptl_absorpt_correction_T_max 0.9811
_exptl_absorpt_correction_T_min 0.9423
_exptl_crystal_density_diffrn 1.254
_exptl_crystal_density_method 'not measured'
_exptl_crystal_description columnar
_exptl_crystal_F_000 520
_exptl_crystal_size_max 0.72
_exptl_crystal_size_mid 0.38
_exptl_crystal_size_min 0.23
_refine_diff_density_max 0.428
_refine_diff_density_min -0.217
_refine_diff_density_rms 0.049
_refine_ls_abs_structure_details 'Flack H D (1983), Acta Cryst. A39, 876-881'
_refine_ls_abs_structure_Flack 0.2(6)
_refine_ls_extinction_method none
_refine_ls_goodness_of_fit_ref 0.934
_refine_ls_hydrogen_treatment mixed
_refine_ls_matrix_type full
_refine_ls_number_parameters 325
_refine_ls_number_reflns 6573
_refine_ls_number_restraints 1
_refine_ls_restrained_S_all 0.934
_refine_ls_R_factor_all 0.0489
_refine_ls_R_factor_gt 0.0416
_refine_ls_shift/su_max 0.000
_refine_ls_shift/su_mean 0.000
_refine_ls_structure_factor_coef Fsqd
_refine_ls_weighting_details 'calc w=1/[\s^2^(Fo^2^)+(0.1000P)^2^+0.0000P] where P=(Fo^2^+2Fc^2^)/3'
_refine_ls_weighting_scheme calc
_refine_ls_wR_factor_gt 0.1162
_refine_ls_wR_factor_ref 0.1227
_reflns_number_gt 5880
_reflns_number_total 6573
_reflns_threshold_expression >2sigma(I)
_cod_data_source_file ja5b06126_si_002.cif
_cod_data_source_block sac1_p21_s
_cod_depositor_comments 'Adding full bibliography for 4124255--4124256.cif.'
_cod_original_sg_symbol_H-M P2(1)
_cod_database_code 4124256

loop_
_symmetry_equiv_pos_as_xyz
'x, y, z'
'-x, y+1/2, -z'

loop_
_atom_site_label
_atom_site_type_symbol
_atom_site_fract_x
_atom_site_fract_y
_atom_site_fract_z
_atom_site_U_iso_or_equiv
_atom_site_adp_type
_atom_site_occupancy
_atom_site_symmetry_multiplicity
_atom_site_calc_flag
_atom_site_refinement_flags
O1 O 0.12603(8) 0.96901(12) 0.54829(7) 0.0168(2) Uani 1 1 d .
O2 O -0.23074(9) 1.02151(14) 0.13912(7) 0.0221(2) Uani 1 1 d .
O3 O -0.21897(8) 0.98665(12) 0.37274(7) 0.0165(2) Uani 1 1 d .
O4 O 0.09254(8) 0.98224(11) 0.31560(7) 0.0153(2) Uani 1 1 d .
O5 O -0.10345(8) 0.85640(11) 0.57199(7) 0.0159(2) Uani 1 1 d .
C1 C 0.50870(14) 0.9036(2) 0.79797(12) 0.0295(4) Uani 1 1 d .
H1 H 0.5812 0.8665 0.8365 0.035 Uiso 1 1 calc R
C2 C 0.50185(14) 1.0456(2) 0.76909(12) 0.0287(4) Uani 1 1 d .
H34 H 0.5693 1.1063 0.7888 0.034 Uiso 1 1 calc R
C3 C 0.39688(14) 1.1007(2) 0.71129(12) 0.0252(3) Uani 1 1 d .
H3 H 0.3928 1.1987 0.6917 0.030 Uiso 1 1 calc R
C4 C 0.29775(12) 1.01203(18) 0.68209(10) 0.0172(3) Uani 1 1 d .
C5 C 0.18317(13) 1.07287(17) 0.62205(11) 0.0199(3) Uani 1 1 d .
H32 H 0.1278 1.1008 0.6744 0.024 Uiso 1 1 calc R
H33 H 0.2021 1.1591 0.5815 0.024 Uiso 1 1 calc R
C6 C 0.01766(11) 1.02223(16) 0.48785(9) 0.0141(2) Uani 1 1 d .
H31 H 0.0286 1.1264 0.4751 0.017 Uiso 1 1 calc R
C7 C -0.00196(10) 0.94795(16) 0.37846(9) 0.0134(2) Uani 1 1 d .
H13 H -0.0074 0.8424 0.3882 0.016 Uiso 1 1 calc R
C8 C -0.11838(11) 1.00525(17) 0.31416(9) 0.0146(3) Uani 1 1 d .
H22 H -0.1080 1.1094 0.3008 0.018 Uiso 1 1 calc R
C9 C -0.15005(11) 0.93134(18) 0.20642(9) 0.0172(3) Uani 1 1 d .
H20 H -0.0761 0.9140 0.1723 0.021 Uiso 1 1 calc R
H21 H -0.1890 0.8384 0.2168 0.021 Uiso 1 1 calc R
C10 C -0.27145(12) 0.9583(2) 0.03621(10) 0.0244(3) Uani 1 1 d .
H18 H -0.3337 1.0206 -0.0038 0.029 Uiso 1 1 calc R
H19 H -0.3099 0.8654 0.0481 0.029 Uiso 1 1 calc R
C11 C -0.17167(12) 0.93497(18) -0.03226(10) 0.0190(3) Uani 1 1 d .
C12 C -0.10860(15) 1.0504(2) -0.06584(12) 0.0301(4) Uani 1 1 d .
H17 H -0.1305 1.1443 -0.0474 0.036 Uiso 1 1 calc R
C13 C -0.01391(17) 1.0305(3) -0.12600(14) 0.0403(5) Uani 1 1 d .
H14 H 0.0292 1.1103 -0.1483 0.048 Uiso 1 1 calc R
C14 C 0.01773(14) 0.8932(3) -0.15365(12) 0.0383(5) Uani 1 1 d .
H2 H 0.0832 0.8789 -0.1941 0.046 Uiso 1 1 calc R
C15 C 0.30440(13) 0.86933(18) 0.71284(11) 0.0205(3) Uani 1 1 d .
H5 H 0.2367 0.8086 0.6942 0.025 Uiso 1 1 calc R
C16 C 0.41012(14) 0.81477(19) 0.77091(12) 0.0257(3) Uani 1 1 d .
H4 H 0.4144 0.7172 0.7918 0.031 Uiso 1 1 calc R
C17 C -0.09267(11) 1.00358(15) 0.54716(10) 0.0132(2) Uani 1 1 d .
H30 H -0.0809 1.0598 0.6161 0.016 Uiso 1 1 calc R
C18 C -0.20488(11) 1.05863(17) 0.47495(10) 0.0151(3) Uani 1 1 d .
H23 H -0.1970 1.1636 0.4632 0.018 Uiso 1 1 calc R
C19 C 0.18770(14) 0.8796(2) 0.32269(12) 0.0274(4) Uani 1 1 d .
H6 H 0.1533 0.7824 0.3132 0.033 Uiso 1 1 calc R
H12 H 0.2367 0.8849 0.3950 0.033 Uiso 1 1 calc R
C20 C 0.26597(12) 0.90958(17) 0.23589(11) 0.0189(3) Uani 1 1 d .
C21 C 0.21672(13) 0.9151(2) 0.12743(12) 0.0268(4) Uani 1 1 d .
H11 H 0.1320 0.9046 0.1081 0.032 Uiso 1 1 calc R
C22 C 0.28979(14) 0.9359(3) 0.04759(12) 0.0353(4) Uani 1 1 d .
H10 H 0.2553 0.9392 -0.0264 0.042 Uiso 1 1 calc R
C23 C 0.41357(14) 0.9519(2) 0.07511(13) 0.0327(4) Uani 1 1 d .
H9 H 0.4637 0.9666 0.0200 0.039 Uiso 1 1 calc R
C24 C 0.46366(13) 0.94659(19) 0.18205(13) 0.0263(3) Uani 1 1 d .
H8 H 0.5485 0.9566 0.2010 0.032 Uiso 1 1 calc R
C25 C 0.38979(12) 0.92646(18) 0.26226(11) 0.0224(3) Uani 1 1 d .
H7 H 0.4245 0.9242 0.3362 0.027 Uiso 1 1 calc R
C26 C -0.04589(17) 0.7782(2) -0.12236(13) 0.0380(5) Uani 1 1 d .
H15 H -0.0256 0.6845 -0.1427 0.046 Uiso 1 1 calc R
C27 C -0.13950(16) 0.7988(2) -0.06120(11) 0.0282(4) Uani 1 1 d .
H16 H -0.1822 0.7187 -0.0388 0.034 Uiso 1 1 calc R
C28 C -0.31978(12) 1.02864(18) 0.52566(11) 0.0184(3) Uani 1 1 d .
H25 H -0.3236 1.0935 0.5880 0.022 Uiso 1 1 calc R
H24 H -0.3914 1.0470 0.4715 0.022 Uiso 1 1 calc R
C29 C -0.32170(12) 0.87602(18) 0.56360(10) 0.0180(3) Uani 1 1 d .
C30 C -0.41624(15) 0.7901(2) 0.54693(12) 0.0297(4) Uani 1 1 d .
H26 H -0.4116 0.6966 0.5766 0.036 Uiso 1 1 calc R
H27 H -0.4888 0.8219 0.5053 0.036 Uiso 1 1 calc R
C31 C -0.20543(12) 0.83000(17) 0.62887(10) 0.0182(3) Uani 1 1 d .
H28 H -0.1944 0.8823 0.6987 0.022 Uiso 1 1 calc R
H29 H -0.2096 0.7269 0.6452 0.022 Uiso 1 1 calc R

loop_
_atom_site_aniso_label
_atom_site_aniso_U_11
_atom_site_aniso_U_22
_atom_site_aniso_U_33
_atom_site_aniso_U_23
_atom_site_aniso_U_13
_atom_site_aniso_U_12
O1 0.0142(4) 0.0194(5) 0.0156(4) -0.0036(4) -0.0022(3) 0.0004(4)
O2 0.0196(4) 0.0338(7) 0.0122(4) -0.0015(5) -0.0006(3) 0.0088(5)
O3 0.0134(4) 0.0245(6) 0.0122(4) -0.0007(4) 0.0041(3) 0.0010(4)
O4 0.0144(4) 0.0168(5) 0.0158(4) 0.0024(4) 0.0065(3) 0.0022(4)
O5 0.0167(4) 0.0151(5) 0.0167(4) 0.0015(4) 0.0056(3) 0.0006(4)
C1 0.0223(7) 0.0460(12) 0.0184(6) -0.0031(7) -0.0042(5) 0.0063(8)
C2 0.0193(6) 0.0434(11) 0.0220(6) -0.0025(7) -0.0024(5) -0.0097(8)
C3 0.0252(7) 0.0277(8) 0.0214(6) 0.0027(6) -0.0012(5) -0.0080(7)
C4 0.0159(5) 0.0227(7) 0.0129(5) -0.0018(5) 0.0015(4) -0.0022(6)
C5 0.0203(6) 0.0201(7) 0.0181(6) -0.0036(6) -0.0022(5) -0.0032(6)
C6 0.0122(5) 0.0168(6) 0.0129(5) 0.0001(5) 0.0006(4) -0.0002(5)
C7 0.0123(5) 0.0156(6) 0.0126(5) 0.0005(5) 0.0025(4) -0.0001(5)
C8 0.0136(5) 0.0192(7) 0.0119(5) 0.0014(5) 0.0048(4) 0.0018(5)
C9 0.0161(5) 0.0221(7) 0.0130(5) 0.0005(6) 0.0008(4) 0.0020(6)
C10 0.0166(5) 0.0417(10) 0.0143(5) -0.0030(6) -0.0003(4) 0.0019(7)
C11 0.0170(5) 0.0282(8) 0.0110(5) -0.0022(6) -0.0012(4) -0.0001(6)
C12 0.0380(9) 0.0288(9) 0.0243(7) -0.0078(7) 0.0076(6) -0.0080(8)
C13 0.0379(9) 0.0607(15) 0.0244(7) -0.0099(9) 0.0117(6) -0.0244(10)
C14 0.0224(7) 0.0750(16) 0.0178(6) -0.0087(9) 0.0040(5) 0.0057(9)
C15 0.0211(6) 0.0222(7) 0.0180(6) -0.0015(6) 0.0011(5) -0.0025(6)
C16 0.0314(8) 0.0233(8) 0.0211(6) -0.0020(6) -0.0019(5) 0.0048(7)
C17 0.0160(5) 0.0121(6) 0.0116(5) -0.0004(5) 0.0025(4) 0.0008(5)
C18 0.0155(5) 0.0177(7) 0.0125(5) 0.0015(5) 0.0037(4) 0.0019(5)
C19 0.0237(7) 0.0311(9) 0.0307(7) 0.0132(7) 0.0155(6) 0.0125(7)
C20 0.0173(6) 0.0196(7) 0.0213(6) 0.0023(6) 0.0078(4) 0.0030(6)
C21 0.0161(6) 0.0394(10) 0.0253(6) -0.0012(7) 0.0040(5) 0.0000(7)
C22 0.0277(7) 0.0593(13) 0.0197(6) -0.0009(8) 0.0060(5) 0.0063(9)
C23 0.0256(7) 0.0473(12) 0.0284(7) 0.0069(8) 0.0154(6) 0.0072(8)
C24 0.0151(6) 0.0288(9) 0.0359(8) 0.0024(7) 0.0072(5) -0.0011(7)
C25 0.0191(6) 0.0250(8) 0.0227(6) -0.0012(7) 0.0016(5) 0.0024(7)
C26 0.0480(10) 0.0451(12) 0.0210(7) 0.0002(8) 0.0053(6) 0.0259(10)
C27 0.0403(9) 0.0267(9) 0.0181(6) 0.0045(7) 0.0059(6) 0.0065(8)
C28 0.0156(5) 0.0235(8) 0.0170(5) 0.0007(6) 0.0052(4) 0.0039(6)
C29 0.0169(6) 0.0233(8) 0.0150(5) -0.0006(6) 0.0061(4) -0.0006(6)
C30 0.0259(7) 0.0365(10) 0.0265(7) 0.0034(8) 0.0027(5) -0.0079(8)
C31 0.0180(6) 0.0199(7) 0.0180(6) 0.0034(6) 0.0071(5) -0.0006(6)

loop_
_atom_type_symbol
_atom_type_description
_atom_type_scat_dispersion_real
_atom_type_scat_dispersion_imag
_atom_type_scat_source
C C 0.0033 0.0016 'International Tables Vol C Tables 4.2.6.8 and 6.1.1.4'
H H 0.0000 0.0000 'International Tables Vol C Tables 4.2.6.8 and 6.1.1.4'
O O 0.0106 0.0060 'International Tables Vol C Tables 4.2.6.8 and 6.1.1.4'

loop_
_geom_angle_atom_site_label_1
_geom_angle_atom_site_label_2
_geom_angle_atom_site_label_3
_geom_angle
C6 O1 C5 112.05(11)
C9 O2 C10 112.45(12)
C8 O3 C18 113.22(10)
C19 O4 C7 114.28(11)
C17 O5 C31 111.63(10)
C2 C1 C16 120.14(14)
C2 C1 H1 119.9
C16 C1 H1 119.9
C1 C2 C3 120.48(15)
C1 C2 H34 119.8
C3 C2 H34 119.8
C2 C3 C4 119.95(17)
C2 C3 H3 120.0
C4 C3 H3 120.0
C15 C4 C3 119.37(14)
C15 C4 C5 120.79(13)
C3 C4 C5 119.79(15)
O1 C5 C4 109.77(13)
O1 C5 H32 109.7
C4 C5 H32 109.7
O1 C5 H33 109.7
C4 C5 H33 109.7
H32 C5 H33 108.2
O1 C6 C7 108.89(10)
O1 C6 C17 112.78(10)
C7 C6 C17 110.48(10)
O1 C6 H31 108.2
C7 C6 H31 108.2
C17 C6 H31 108.2
O4 C7 C6 110.90(10)
O4 C7 C8 105.79(9)
C6 C7 C8 108.63(10)
O4 C7 H13 110.5
C6 C7 H13 110.5
C8 C7 H13 110.5
O3 C8 C9 106.79(10)
O3 C8 C7 111.18(9)
C9 C8 C7 112.73(11)
O3 C8 H22 108.7
C9 C8 H22 108.7
C7 C8 H22 108.7
O2 C9 C8 107.78(12)
O2 C9 H20 110.2
C8 C9 H20 110.2
O2 C9 H21 110.2
C8 C9 H21 110.2
H20 C9 H21 108.5
O2 C10 C11 113.28(11)
O2 C10 H18 108.9
C11 C10 H18 108.9
O2 C10 H19 108.9
C11 C10 H19 108.9
H18 C10 H19 107.7
C12 C11 C27 118.82(14)
C12 C11 C10 120.05(15)
C27 C11 C10 121.13(15)
C11 C12 C13 120.77(18)
C11 C12 H17 119.6
C13 C12 H17 119.6
C12 C13 C14 119.68(18)
C12 C13 H14 120.2
C14 C13 H14 120.2
C26 C14 C13 119.92(15)
C26 C14 H2 120.0
C13 C14 H2 120.0
C4 C15 C16 120.35(15)
C4 C15 H5 119.8
C16 C15 H5 119.8
C1 C16 C15 119.69(16)
C1 C16 H4 120.2
C15 C16 H4 120.2
O5 C17 C6 108.22(11)
O5 C17 C18 111.60(11)
C6 C17 C18 109.12(10)
O5 C17 H30 109.3
C6 C17 H30 109.3
C18 C17 H30 109.3
O3 C18 C28 106.26(11)
O3 C18 C17 110.36(11)
C28 C18 C17 111.23(10)
O3 C18 H23 109.6
C28 C18 H23 109.6
C17 C18 H23 109.6
O4 C19 C20 109.15(12)
O4 C19 H6 109.9
C20 C19 H6 109.9
O4 C19 H12 109.9
C20 C19 H12 109.9
H6 C19 H12 108.3
C25 C20 C21 118.70(12)
C25 C20 C19 120.48(13)
C21 C20 C19 120.77(12)
C22 C21 C20 120.55(13)
C22 C21 H11 119.7
C20 C21 H11 119.7
C21 C22 C23 120.13(14)
C21 C22 H10 119.9
C23 C22 H10 119.9
C24 C23 C22 120.00(13)
C24 C23 H9 120.0
C22 C23 H9 120.0
C23 C24 C25 119.72(13)
C23 C24 H8 120.1
C25 C24 H8 120.1
C20 C25 C24 120.89(13)
C20 C25 H7 119.6
C24 C25 H7 119.6
C14 C26 C27 120.07(19)
C14 C26 H15 120.0
C27 C26 H15 120.0
C26 C27 C11 120.72(17)
C26 C27 H16 119.6
C11 C27 H16 119.6
C29 C28 C18 110.55(12)
C29 C28 H25 109.5
C18 C28 H25 109.5
C29 C28 H24 109.5
C18 C28 H24 109.5
H25 C28 H24 108.1
C30 C29 C31 121.68(15)
C30 C29 C28 124.97(15)
C31 C29 C28 113.28(12)
C29 C30 H26 120.0
C29 C30 H27 120.0
H26 C30 H27 120.0
O5 C31 C29 111.63(10)
O5 C31 H28 109.3
C29 C31 H28 109.3
O5 C31 H29 109.3
C29 C31 H29 109.3
H28 C31 H29 108.0

loop_
_geom_bond_atom_site_label_1
_geom_bond_atom_site_label_2
_geom_bond_distance
O1 C6 1.4271(15)
O1 C5 1.4288(17)
O2 C9 1.4237(16)
O2 C10 1.4289(17)
O3 C8 1.4268(14)
O3 C18 1.4289(15)
O4 C19 1.4270(19)
O4 C7 1.4293(14)
O5 C17 1.4223(18)
O5 C31 1.4380(15)
C1 C2 1.379(3)
C1 C16 1.385(2)
C1 H1 0.9500
C2 C3 1.390(2)
C2 H34 0.9500
C3 C4 1.393(2)
C3 H3 0.9500
C4 C15 1.391(2)
C4 C5 1.5053(19)
C5 H32 0.9900
C5 H33 0.9900
C6 C7 1.5177(18)
C6 C17 1.5260(17)
C6 H31 1.0000
C7 C8 1.5303(17)
C7 H13 1.0000
C8 C9 1.5080(18)
C8 H22 1.0000
C9 H20 0.9900
C9 H21 0.9900
C10 C11 1.5037(18)
C10 H18 0.9900
C10 H19 0.9900
C11 C12 1.385(2)
C11 C27 1.386(2)
C12 C13 1.385(2)
C12 H17 0.9500
C13 C14 1.389(3)
C13 H14 0.9500
C14 C26 1.375(3)
C14 H2 0.9500
C15 C16 1.397(2)
C15 H5 0.9500
C16 H4 0.9500
C17 C18 1.5311(18)
C17 H30 1.0000
C18 C28 1.5274(18)
C18 H23 1.0000
C19 C20 1.5014(18)
C19 H6 0.9900
C19 H12 0.9900
C20 C25 1.3864(19)
C20 C21 1.388(2)
C21 C22 1.379(2)
C21 H11 0.9500
C22 C23 1.387(2)
C22 H10 0.9500
C23 C24 1.374(2)
C23 H9 0.9500
C24 C25 1.388(2)
C24 H8 0.9500
C25 H7 0.9500
C26 C27 1.384(2)
C26 H15 0.9500
C27 H16 0.9500
C28 C29 1.508(2)
C28 H25 0.9900
C28 H24 0.9900
C29 C30 1.322(2)
C29 C31 1.5002(19)
C30 H26 0.9500
C30 H27 0.9500
C31 H28 0.9900
C31 H29 0.9900

loop_
_geom_torsion_atom_site_label_1
_geom_torsion_atom_site_label_2
_geom_torsion_atom_site_label_3
_geom_torsion_atom_site_label_4
_geom_torsion
C16 C1 C2 C3 -0.9(2)
C1 C2 C3 C4 -0.1(2)
C2 C3 C4 C15 1.1(2)
C2 C3 C4 C5 178.42(13)
C6 O1 C5 C4 -179.05(10)
C15 C4 C5 O1 -36.59(17)
C3 C4 C5 O1 146.09(13)
C5 O1 C6 C7 150.83(11)
C5 O1 C6 C17 -86.17(14)
C19 O4 C7 C6 95.98(15)
C19 O4 C7 C8 -146.41(12)
O1 C6 C7 O4 -64.25(14)
C17 C6 C7 O4 171.38(10)
O1 C6 C7 C8 179.89(10)
C17 C6 C7 C8 55.52(14)
C18 O3 C8 C9 -176.59(12)
C18 O3 C8 C7 60.06(15)
O4 C7 C8 O3 -175.74(11)
C6 C7 C8 O3 -56.62(15)
O4 C7 C8 C9 64.38(14)
C6 C7 C8 C9 -176.50(12)
C10 O2 C9 C8 -177.12(11)
O3 C8 C9 O2 77.66(14)
C7 C8 C9 O2 -159.96(10)
C9 O2 C10 C11 -64.71(17)
O2 C10 C11 C12 -62.56(19)
O2 C10 C11 C27 116.22(17)
C27 C11 C12 C13 -0.9(2)
C10 C11 C12 C13 177.92(14)
C11 C12 C13 C14 0.4(2)
C12 C13 C14 C26 0.8(3)
C3 C4 C15 C16 -1.0(2)
C5 C4 C15 C16 -178.38(13)
C2 C1 C16 C15 1.0(2)
C4 C15 C16 C1 0.0(2)
C31 O5 C17 C6 179.63(9)
C31 O5 C17 C18 -60.28(12)
O1 C6 C17 O5 -56.42(14)
C7 C6 C17 O5 65.69(13)
O1 C6 C17 C18 -178.05(12)
C7 C6 C17 C18 -55.94(15)
C8 O3 C18 C28 179.57(11)
C8 O3 C18 C17 -59.72(15)
O5 C17 C18 O3 -63.00(13)
C6 C17 C18 O3 56.56(15)
O5 C17 C18 C28 54.68(14)
C6 C17 C18 C28 174.24(12)
C7 O4 C19 C20 167.58(11)
O4 C19 C20 C25 126.27(16)
O4 C19 C20 C21 -56.4(2)
C25 C20 C21 C22 0.5(3)
C19 C20 C21 C22 -176.87(18)
C20 C21 C22 C23 -0.2(3)
C21 C22 C23 C24 0.3(3)
C22 C23 C24 C25 -0.6(3)
C21 C20 C25 C24 -0.9(3)
C19 C20 C25 C24 176.53(16)
C23 C24 C25 C20 0.9(3)
C13 C14 C26 C27 -1.5(2)
C14 C26 C27 C11 1.1(2)
C12 C11 C27 C26 0.1(2)
C10 C11 C27 C26 -178.66(13)
O3 C18 C28 C29 72.35(13)
C17 C18 C28 C29 -47.80(15)
C18 C28 C29 C30 -134.97(14)
C18 C28 C29 C31 47.97(14)
C17 O5 C31 C29 59.36(15)
C30 C29 C31 O5 129.31(14)
C28 C29 C31 O5 -53.52(15)
